data_2000762
loop_
_publ_author_name
'Kaufmann, M.'
'Berger, D.'
'H\"arter, R.'
'Hirschi, D.'
'B\"urgi, H.-B.'
'Raselli, A.'
'R\"ohr, C.'

_publ_section_title
;
 Structure of 1-morpholinoanthraquinone at 110 K
;
_journal_issue 7
_journal_name_full 'Acta Crystallographica Section C'
_journal_page_first 1262
_journal_page_last 1265
_journal_paper_doi 10.1107/S0108270191014336
_journal_volume 48
_journal_year 1992
_chemical_formula_sum 'C18 H15 N O3'
_chemical_formula_weight 293.3
_symmetry_cell_setting monoclinic
_symmetry_space_group_name_Hall '-P 2yab'
_symmetry_space_group_name_H-M 'P 1 21/a 1'
_cell_angle_alpha 90
_cell_angle_beta 92.170(10)
_cell_angle_gamma 90
_cell_formula_units_Z 4
_cell_length_a 12.456(2)
_cell_length_b 6.735(4)
_cell_length_c 16.135(3)
_cell_volume 1352.6(9)
_diffrn_radiation_type Mo
_diffrn_radiation_wavelength 0.71069
_exptl_absorpt_coefficient_mu 0.090
_exptl_crystal_density_diffrn 1.440
_exptl_crystal_density_meas 1.380
_exptl_crystal_F_000 616
_cod_data_source_file ge0291.cif
_cod_data_source_block ge0291a
_cod_original_cell_volume 1353
_cod_original_formula_sum 'C18 H15 N1 O3'
_cod_database_code 2000762

loop_
_atom_site_label
_atom_site_fract_x
_atom_site_fract_y
_atom_site_fract_z
O(9) .97980(10) .0816(2) .32440(10)
O(10) 1.12210(10) -.0628(2) .02100(10)
O(13) .85470(10) -.3544(2) .50250(10)
N(1) .89710(10) -.3038(2) .33220(10)
C(1) .92440(10) -.3058(2) .24920(10)
C(2) .88490(10) -.4575(3) .19710(10)
C(3) .90950(10) -.4664(3) .11430(10)
C(4) .97710(10) -.3267(3) .08160(10)
C(4A) 1.01750(10) -.1733(2) .13080(10)
C(5) 1.19320(10) .2853(3) .10190(10)
C(6) 1.23360(10) .4427(3) .14850(10)
C(7) 1.20740(10) .4615(3) .23120(10)
C(8) 1.13780(10) .3283(3) .26630(10)
C(8A) 1.09500(10) .1708(2) .21940(10)
C(9A) .98930(10) -.1546(2) .21470(10)
C(9) 1.01810(10) .0326(2) .25880(10)
C(10) 1.09010(10) -.0308(2) .09030(10)
C(10A) 1.12570(10) .1464(2) .13770(10)
C(11) .98370(10) -.3034(3) .39610(10)
C(12) .94070(10) -.2318(3) .47670(10)
C(13) .77110(10) -.3569(3) .44020(10)
C(14) .80970(10) -.4309(3) .35800(10)
H2 .8386 -.5600 .2200
H3 .8789 -.5719 .0788
H4 .9966 -.3360 .0235
H5 1.2121 .2711 .0438
H6 1.2805 .5407 .1232
H7 1.2384 .5699 .2648
H8 1.1185 .3444 .3242
H111 1.0120 -.4383 .4033
H112 1.0414 -.2149 .3793
H121 .9144 -.0955 .4695
H122 .9986 -.2341 .5195
H131 .7136 -.4443 .4583
H132 .7432 -.2218 .4329
H141 .7505 -.4263 .3163
H142 .8355 -.5679 .3640

loop_
_geom_bond_atom_site_label_1
_geom_bond_atom_site_label_2
_geom_bond_distance
O(13) C(12) 1.427(2)
O(13) C(13) 1.420(2)
O(9) C(9) 1.223(2)
O(10) C(10) 1.220(2)
N(1) C(1) 1.394(2)
N(1) C(11) 1.463(2)
N(1) C(14) 1.458(2)
C(1) C(2) 1.401(2)
C(1) C(9A) 1.426(2)
C(2) C(3) 1.383(2)
C(3) C(4) 1.381(2)
C(4) C(4A) 1.386(2)
C(4A) C(9A) 1.417(2)
C(4A) C(10) 1.487(2)
C(5) C(6) 1.383(2)
C(5) C(10A) 1.397(2)
C(6) C(7) 1.391(2)
C(7) C(8) 1.384(2)
C(8) C(8A) 1.397(2)
C(8A) C(9) 1.495(2)
C(8A) C(10A) 1.396(2)
C(9) C(9A) 1.485(2)
C(10) C(10A) 1.477(2)
C(11) C(12) 1.504(2)
C(13) C(14) 1.512(2)
